data_4502849
loop_
_publ_author_name
'Galloway, Rhona J.'
'Raza, Syed A.'
'Young, Robert D.'
'Oswald, Iain D. H.'

_publ_section_title
;
 Tracking the Structural Changes in a Series of Cholesterol Solvates
;
_journal_issue 1
_journal_name_full 'Crystal Growth &amp; Design'
_journal_page_first 231
_journal_paper_doi 10.1021/cg200971f
_journal_volume 12
_journal_year 2012
_chemical_formula_moiety '2(C27 H46 O), C5 H12 O'
_chemical_formula_sum 'C64 H104 O3'
_chemical_formula_weight 922.55
_chemical_name_common '2:1 Cholesterol:pentanol'
_chemical_name_systematic
; 
 ? 
;
_space_group_IT_number 5
_symmetry_cell_setting monoclinic
_symmetry_space_group_name_Hall 'C 2y'
_symmetry_space_group_name_H-M 'C 1 2 1'
_atom_sites_solution_hydrogens geom
_atom_sites_solution_primary direct
_atom_sites_solution_secondary difmap
_audit_creation_method SHELXL-97
_cell_angle_alpha 90.00
_cell_angle_beta 96.225(2)
_cell_angle_gamma 90.00
_cell_formula_units_Z 2
_cell_length_a 42.9792(15)
_cell_length_b 10.3021(4)
_cell_length_c 6.2807(2)
_cell_measurement_reflns_used 9902
_cell_measurement_temperature 123(2)
_cell_measurement_theta_max 25.26
_cell_measurement_theta_min 2.44
_cell_volume 2764.55(17)
_computing_cell_refinement 'Bruker SAINT'
_computing_data_collection 'Bruker APEX2'
_computing_data_reduction 'Bruker SAINT'
_computing_molecular_graphics 'Bruker SHELXTL'
_computing_publication_material 'Bruker SHELXTL'
_computing_structure_refinement 'SHELXL-97 (Sheldrick, 2008)'
_computing_structure_solution 'SHELXS-97 (Sheldrick, 2008)'
_diffrn_ambient_temperature 123(2)
_diffrn_measured_fraction_theta_full 0.988
_diffrn_measured_fraction_theta_max 0.988
_diffrn_measurement_device_type 'Bruker APEX-II CCD'
_diffrn_measurement_method '\f and \w scans'
_diffrn_radiation_monochromator graphite
_diffrn_radiation_source 'fine-focus sealed tube'
_diffrn_radiation_type MoK\a
_diffrn_radiation_wavelength 0.71073
_diffrn_reflns_av_R_equivalents 0.0364
_diffrn_reflns_av_sigmaI/netI 0.0228
_diffrn_reflns_limit_h_max 52
_diffrn_reflns_limit_h_min -52
_diffrn_reflns_limit_k_max 12
_diffrn_reflns_limit_k_min -12
_diffrn_reflns_limit_l_max 7
_diffrn_reflns_limit_l_min -7
_diffrn_reflns_number 30565
_diffrn_reflns_theta_full 25.71
_diffrn_reflns_theta_max 25.71
_diffrn_reflns_theta_min 0.95
_exptl_absorpt_coefficient_mu 0.065
_exptl_absorpt_correction_T_max 0.7453
_exptl_absorpt_correction_T_min 0.6625
_exptl_absorpt_correction_type multi-scan
_exptl_absorpt_process_details SADABS
_exptl_crystal_colour Colourless
_exptl_crystal_density_diffrn 1.108
_exptl_crystal_density_meas 0
_exptl_crystal_density_method 'not measured'
_exptl_crystal_description Needle
_exptl_crystal_F_000 1024
_exptl_crystal_size_max 0.4
_exptl_crystal_size_mid 0.1
_exptl_crystal_size_min 0.1
_refine_diff_density_max 0.833
_refine_diff_density_min -0.278
_refine_diff_density_rms 0.099
_refine_ls_abs_structure_details 'Flack H D (1983), Acta Cryst. A39, 876-881'
_refine_ls_abs_structure_Flack -3(3)
_refine_ls_extinction_method none
_refine_ls_goodness_of_fit_ref 1.061
_refine_ls_hydrogen_treatment mixed
_refine_ls_matrix_type full
_refine_ls_number_parameters 310
_refine_ls_number_reflns 5162
_refine_ls_number_restraints 303
_refine_ls_restrained_S_all 1.047
_refine_ls_R_factor_all 0.0798
_refine_ls_R_factor_gt 0.0676
_refine_ls_shift/su_max 0.005
_refine_ls_shift/su_mean 0.000
_refine_ls_structure_factor_coef Fsqd
_refine_ls_weighting_details 'calc w=1/[\s^2^(Fo^2^)+(0.1403P)^2^+1.9174P] where P=(Fo^2^+2Fc^2^)/3'
_refine_ls_weighting_scheme calc
_refine_ls_wR_factor_gt 0.1959
_refine_ls_wR_factor_ref 0.2146
_reflns_number_gt 4468
_reflns_number_total 5162
_reflns_threshold_expression >2sigma(I)
_cod_data_source_file cg200971f_si_002.cif
_cod_data_source_block 3
_cod_depositor_comments
;
The following automatic conversions were performed:

'_symmetry_cell_setting' value 'Monoclinic' changed to 'monoclinic'
according to /home/saulius/struct/CIF-dictionaries/cif_core.dic
dictionary named 'cif_core.dic' version 2.4.1 from
2010-06-29.

'_exptl_absorpt_correction_type' value 'Multi-scan'
changed to 'multi-scan' according to
/home/saulius/struct/CIF-dictionaries/cif_core.dic dictionary named
'cif_core.dic' version 2.4.1 from 2010-06-29.

Automatic conversion script
Id: cif_fix_values 1715 2011-07-08 13:25:40Z adriana 
;
_cod_original_sg_symbol_H-M C2
_cod_database_code 4502849

loop_
_symmetry_equiv_pos_as_xyz
'x, y, z'
'-x, y, -z'
'x+1/2, y+1/2, z'
'-x+1/2, y+1/2, -z'

loop_
_atom_site_label
_atom_site_type_symbol
_atom_site_fract_x
_atom_site_fract_y
_atom_site_fract_z
_atom_site_U_iso_or_equiv
_atom_site_adp_type
_atom_site_occupancy
_atom_site_symmetry_multiplicity
_atom_site_calc_flag
_atom_site_refinement_flags
_atom_site_disorder_assembly
_atom_site_disorder_group
C1 C 0.10674(6) 1.0294(4) 1.2221(4) 0.0481(8) Uani 1 1 d U . .
H1A H 0.1182 0.9528 1.2851 0.058 Uiso 1 1 calc R . .
H1B H 0.1147 1.1066 1.3044 0.058 Uiso 1 1 calc R . .
C2 C 0.07210(7) 1.0132(5) 1.2471(5) 0.0604(11) Uani 1 1 d DU . .
H2A H 0.0643 0.9314 1.1776 0.072 Uiso 1 1 calc R . .
H2B H 0.0692 1.0078 1.4011 0.072 Uiso 1 1 calc R . .
C3 C 0.05362(7) 1.1257(6) 1.1472(5) 0.0662(12) Uani 1 1 d U . .
H3 H 0.0613 1.2072 1.2218 0.079 Uiso 1 1 calc R . .
O1 O 0.02084(6) 1.1118(5) 1.1688(5) 0.1026(15) Uani 1 1 d DU . .
H1C H 0.0213(14) 1.103(12) 1.304(3) 0.123 Uiso 0.50 1 d PD . .
H1D H 0.0081(4) 1.117(12) 1.056(3) 0.123 Uiso 0.50 1 d PD . .
C4 C 0.05804(7) 1.1379(5) 0.9110(5) 0.0561(10) Uani 1 1 d DU . .
H4A H 0.0489 1.0610 0.8331 0.067 Uiso 1 1 calc R . .
H4B H 0.0468 1.2158 0.8509 0.067 Uiso 1 1 calc R . .
C5 C 0.09240(6) 1.1485(4) 0.8776(4) 0.0422(7) Uani 1 1 d U . .
C6 C 0.10236(7) 1.2408(4) 0.7576(5) 0.0446(7) Uani 1 1 d U . .
H6 H 0.0873 1.3012 0.6958 0.054 Uiso 1 1 calc R . .
C7 C 0.13588(7) 1.2590(3) 0.7094(5) 0.0407(7) Uani 1 1 d U . .
H7A H 0.1451 1.3346 0.7909 0.049 Uiso 1 1 calc R . .
H7B H 0.1361 1.2777 0.5550 0.049 Uiso 1 1 calc R . .
C8 C 0.15583(6) 1.1396(3) 0.7676(4) 0.0306(6) Uani 1 1 d U . .
H8 H 0.1506 1.0712 0.6566 0.037 Uiso 1 1 calc R . .
C9 C 0.14898(6) 1.0867(3) 0.9870(4) 0.0324(6) Uani 1 1 d U . .
H9 H 0.1523 1.1607 1.0901 0.039 Uiso 1 1 calc R . .
C10 C 0.11396(6) 1.0450(3) 0.9859(4) 0.0380(7) Uani 1 1 d U . .
C19 C 0.10748(7) 0.9151(4) 0.8663(5) 0.0478(8) Uani 1 1 d U . .
H19A H 0.0849 0.8988 0.8466 0.072 Uiso 1 1 calc R . .
H19B H 0.1180 0.8444 0.9502 0.072 Uiso 1 1 calc R . .
H19C H 0.1155 0.9197 0.7261 0.072 Uiso 1 1 calc R . .
C11 C 0.17214(6) 0.9804(3) 1.0704(4) 0.0365(7) Uani 1 1 d U . .
H11A H 0.1677 0.9012 0.9833 0.044 Uiso 1 1 calc R . .
H11B H 0.1686 0.9594 1.2197 0.044 Uiso 1 1 calc R . .
C12 C 0.20691(6) 1.0172(3) 1.0651(4) 0.0305(6) Uani 1 1 d U . .
H12A H 0.2124 1.0883 1.1684 0.037 Uiso 1 1 calc R . .
H12B H 0.2202 0.9414 1.1093 0.037 Uiso 1 1 calc R . .
C13 C 0.21336(6) 1.0606(3) 0.8415(4) 0.0284(6) Uani 1 1 d U . .
C18 C 0.20959(6) 0.9445(3) 0.6857(4) 0.0334(6) Uani 1 1 d U . .
H18A H 0.2233 0.8735 0.7417 0.050 Uiso 1 1 calc R . .
H18B H 0.2153 0.9713 0.5454 0.050 Uiso 1 1 calc R . .
H18C H 0.1878 0.9151 0.6710 0.050 Uiso 1 1 calc R . .
C14 C 0.19050(6) 1.1723(3) 0.7747(4) 0.0301(6) Uani 1 1 d U . .
H14 H 0.1946 1.2402 0.8880 0.036 Uiso 1 1 calc R . .
C15 C 0.20211(6) 1.2297(3) 0.5733(4) 0.0351(6) Uani 1 1 d U . .
H15A H 0.1975 1.3238 0.5619 0.042 Uiso 1 1 calc R . .
H15B H 0.1923 1.1856 0.4429 0.042 Uiso 1 1 calc R . .
C16 C 0.23804(6) 1.2047(3) 0.6056(4) 0.0365(6) Uani 1 1 d U . .
H16A H 0.2445 1.1511 0.4870 0.044 Uiso 1 1 calc R . .
H16B H 0.2496 1.2878 0.6093 0.044 Uiso 1 1 calc R . .
C17 C 0.24489(6) 1.1324(3) 0.8212(4) 0.0294(6) Uani 1 1 d U . .
H17 H 0.2468 1.2007 0.9351 0.035 Uiso 1 1 calc R . .
C20 C 0.27592(6) 1.0539(3) 0.8491(5) 0.0360(6) Uani 1 1 d U . .
H20 H 0.2724 0.9697 0.7710 0.043 Uiso 1 1 calc R . .
C21 C 0.28534(7) 1.0241(4) 1.0870(6) 0.0551(9) Uani 1 1 d U . .
H21A H 0.3035 0.9658 1.1011 0.083 Uiso 1 1 calc R . .
H21B H 0.2678 0.9823 1.1476 0.083 Uiso 1 1 calc R . .
H21C H 0.2907 1.1051 1.1640 0.083 Uiso 1 1 calc R . .
C22 C 0.30244(6) 1.1264(4) 0.7555(5) 0.0420(7) Uani 1 1 d U . .
H22A H 0.2959 1.1432 0.6019 0.050 Uiso 1 1 calc R . .
H22B H 0.3053 1.2115 0.8280 0.050 Uiso 1 1 calc R . .
C23 C 0.33386(7) 1.0564(4) 0.7753(7) 0.0538(9) Uani 1 1 d U . .
H23A H 0.3423 1.0528 0.9283 0.065 Uiso 1 1 calc R . .
H23B H 0.3306 0.9660 0.7241 0.065 Uiso 1 1 calc R . .
C24 C 0.35763(7) 1.1202(5) 0.6508(6) 0.0594(10) Uani 1 1 d U . .
H24A H 0.3616 1.2087 0.7088 0.071 Uiso 1 1 calc R . .
H24B H 0.3483 1.1296 0.5004 0.071 Uiso 1 1 calc R . .
C25 C 0.38898(8) 1.0522(4) 0.6498(8) 0.0690(12) Uani 1 1 d U . .
H25 H 0.3849 0.9624 0.5931 0.083 Uiso 1 1 calc R . .
C26 C 0.40616(11) 1.0412(8) 0.8676(12) 0.136(3) Uani 1 1 d U . .
H26A H 0.4223 0.9739 0.8674 0.204 Uiso 1 1 calc R . .
H26B H 0.3915 1.0179 0.9704 0.204 Uiso 1 1 calc R . .
H26C H 0.4161 1.1245 0.9087 0.204 Uiso 1 1 calc R . .
C27 C 0.41012(10) 1.1201(8) 0.5067(9) 0.110(2) Uani 1 1 d U . .
H27A H 0.4159 1.2058 0.5659 0.165 Uiso 1 1 calc R . .
H27B H 0.3991 1.1300 0.3627 0.165 Uiso 1 1 calc R . .
H27C H 0.4291 1.0682 0.4989 0.165 Uiso 1 1 calc R . .
O1S O 0.00693(18) 0.9912(6) 0.5178(15) 0.063(2) Uiso 0.35 1 d PDU . 1
C2S C 0.0023(8) 0.8629(17) 0.617(4) 0.144(10) Uiso 0.35 1 d PDU . 1
C3S C 0.0125(6) 0.776(2) 0.811(4) 0.183(11) Uiso 0.35 1 d PDU A 1
C4S C -0.0066(6) 0.662(2) 0.873(5) 0.234(15) Uiso 0.35 1 d PDU . 1
C5S C 0.0075(9) 0.530(2) 0.927(5) 0.261(17) Uiso 0.35 1 d PDU . 1
C6S C -0.0003(9) 0.421(3) 0.759(6) 0.201(13) Uiso 0.35 1 d PDU B 1
O1SA O 0.0000 0.2437(8) 0.5000 0.045(2) Uiso 0.30 2 d SPDU . 2
C2SA C -0.0043(4) 0.3742(9) 0.567(3) 0.083(4) Uiso 0.30 1 d PDU . 2
C3SA C 0.0019(5) 0.5075(11) 0.675(2) 0.104(6) Uiso 0.30 1 d PDU . 2
C4SA C 0.0005(7) 0.6242(9) 0.526(3) 0.068(3) Uiso 0.30 1 d PDU . 2
C5SA C 0.0068(7) 0.7587(12) 0.632(3) 0.131(8) Uiso 0.30 1 d PDU . 2
C6SA C 0.0022(5) 0.8644(11) 0.455(3) 0.070(5) Uiso 0.30 1 d PDU . 2

loop_
_atom_site_aniso_label
_atom_site_aniso_U_11
_atom_site_aniso_U_22
_atom_site_aniso_U_33
_atom_site_aniso_U_23
_atom_site_aniso_U_13
_atom_site_aniso_U_12
C1 0.0192(12) 0.103(3) 0.0224(13) 0.0020(15) 0.0052(10) -0.0055(15)
C2 0.0231(14) 0.132(3) 0.0265(14) -0.0018(18) 0.0065(11) -0.0089(18)
C3 0.0217(14) 0.139(4) 0.0399(17) -0.007(2) 0.0123(12) 0.0006(19)
O1 0.0196(12) 0.222(5) 0.0685(18) 0.005(3) 0.0166(11) 0.0075(18)
C4 0.0213(14) 0.110(3) 0.0369(16) -0.0023(18) 0.0022(11) 0.0063(17)
C5 0.0221(13) 0.079(2) 0.0256(13) -0.0062(14) 0.0014(10) -0.0005(13)
C6 0.0242(14) 0.073(2) 0.0352(15) -0.0056(15) -0.0043(11) 0.0092(13)
C7 0.0273(14) 0.0603(18) 0.0342(14) 0.0008(13) 0.0019(11) 0.0037(13)
C8 0.0211(11) 0.0497(15) 0.0210(12) -0.0007(11) 0.0020(9) 0.0015(11)
C9 0.0190(11) 0.0592(17) 0.0192(12) -0.0042(11) 0.0034(9) -0.0026(11)
C10 0.0201(12) 0.073(2) 0.0214(12) -0.0019(13) 0.0025(9) -0.0011(12)
C19 0.0262(14) 0.079(2) 0.0376(16) -0.0020(15) 0.0029(12) -0.0122(14)
C11 0.0227(12) 0.0641(18) 0.0231(12) 0.0054(12) 0.0047(10) -0.0037(12)
C12 0.0202(11) 0.0520(15) 0.0195(11) 0.0020(11) 0.0023(9) -0.0004(11)
C13 0.0199(11) 0.0460(15) 0.0194(11) -0.0021(10) 0.0020(9) -0.0012(10)
C18 0.0244(12) 0.0479(14) 0.0284(13) -0.0051(11) 0.0046(10) -0.0030(11)
C14 0.0245(12) 0.0474(15) 0.0186(11) -0.0040(11) 0.0027(9) -0.0017(11)
C15 0.0309(14) 0.0523(16) 0.0224(12) 0.0018(11) 0.0044(10) 0.0000(12)
C16 0.0268(14) 0.0573(17) 0.0257(13) 0.0001(11) 0.0046(10) -0.0064(11)
C17 0.0202(12) 0.0449(14) 0.0239(12) -0.0063(11) 0.0061(9) -0.0023(10)
C20 0.0240(12) 0.0427(15) 0.0422(15) -0.0087(12) 0.0082(11) -0.0026(11)
C21 0.0290(14) 0.076(2) 0.062(2) 0.0272(19) 0.0115(14) 0.0145(15)
C22 0.0239(13) 0.0648(19) 0.0379(15) 0.0034(14) 0.0059(11) -0.0001(13)
C23 0.0269(15) 0.0532(18) 0.084(3) -0.0133(18) 0.0204(16) -0.0020(13)
C24 0.0248(14) 0.105(3) 0.0499(19) 0.003(2) 0.0095(13) 0.0048(18)
C25 0.0295(16) 0.072(2) 0.110(3) -0.027(2) 0.0300(19) -0.0120(16)
C26 0.048(2) 0.206(8) 0.160(5) 0.112(6) 0.042(3) 0.053(4)
C27 0.036(2) 0.203(7) 0.098(4) 0.037(4) 0.034(2) 0.013(3)

loop_
_atom_type_symbol
_atom_type_description
_atom_type_scat_dispersion_real
_atom_type_scat_dispersion_imag
_atom_type_scat_source
C C 0.0033 0.0016 'International Tables Vol C Tables 4.2.6.8 and 6.1.1.4'
H H 0.0000 0.0000 'International Tables Vol C Tables 4.2.6.8 and 6.1.1.4'
O O 0.0106 0.0060 'International Tables Vol C Tables 4.2.6.8 and 6.1.1.4'

loop_
_geom_angle_atom_site_label_1
_geom_angle_atom_site_label_2
_geom_angle_atom_site_label_3
_geom_angle
_geom_angle_site_symmetry_1
_geom_angle_site_symmetry_3
C2 C1 C10 114.1(2) . .
C2 C1 H1A 108.7 . .
C10 C1 H1A 108.7 . .
C2 C1 H1B 108.7 . .
C10 C1 H1B 108.7 . .
H1A C1 H1B 107.6 . .
C3 C2 C1 110.5(3) . .
C3 C2 H2A 109.5 . .
C1 C2 H2A 109.5 . .
C3 C2 H2B 109.5 . .
C1 C2 H2B 109.5 . .
H2A C2 H2B 108.1 . .
O1 C3 C2 111.3(4) . .
O1 C3 C4 109.1(3) . .
C2 C3 C4 110.7(3) . .
O1 C3 H3 108.6 . .
C2 C3 H3 108.6 . .
C4 C3 H3 108.6 . .
C3 O1 H1C 101(5) . .
C3 O1 H1D 117.7(15) . .
H1C O1 H1D 141(5) . .
C5 C4 C3 111.5(2) . .
C5 C4 H4A 109.3 . .
C3 C4 H4A 109.3 . .
C5 C4 H4B 109.3 . .
C3 C4 H4B 109.3 . .
H4A C4 H4B 108.0 . .
C6 C5 C4 120.9(3) . .
C6 C5 C10 122.9(3) . .
C4 C5 C10 116.2(3) . .
C5 C6 C7 125.4(3) . .
C5 C6 H6 117.3 . .
C7 C6 H6 117.3 . .
C6 C7 C8 112.1(3) . .
C6 C7 H7A 109.2 . .
C8 C7 H7A 109.2 . .
C6 C7 H7B 109.2 . .
C8 C7 H7B 109.2 . .
H7A C7 H7B 107.9 . .
C7 C8 C14 110.7(2) . .
C7 C8 C9 110.1(2) . .
C14 C8 C9 109.49(19) . .
C7 C8 H8 108.9 . .
C14 C8 H8 108.9 . .
C9 C8 H8 108.9 . .
C11 C9 C8 112.2(2) . .
C11 C9 C10 113.2(2) . .
C8 C9 C10 111.76(19) . .
C11 C9 H9 106.4 . .
C8 C9 H9 106.4 . .
C10 C9 H9 106.4 . .
C5 C10 C19 108.6(2) . .
C5 C10 C1 108.9(2) . .
C19 C10 C1 109.3(3) . .
C5 C10 C9 110.4(3) . .
C19 C10 C9 111.3(2) . .
C1 C10 C9 108.4(2) . .
C10 C19 H19A 109.5 . .
C10 C19 H19B 109.5 . .
H19A C19 H19B 109.5 . .
C10 C19 H19C 109.5 . .
H19A C19 H19C 109.5 . .
H19B C19 H19C 109.5 . .
C9 C11 C12 114.3(2) . .
C9 C11 H11A 108.7 . .
C12 C11 H11A 108.7 . .
C9 C11 H11B 108.7 . .
C12 C11 H11B 108.7 . .
H11A C11 H11B 107.6 . .
C13 C12 C11 111.35(19) . .
C13 C12 H12A 109.4 . .
C11 C12 H12A 109.4 . .
C13 C12 H12B 109.4 . .
C11 C12 H12B 109.4 . .
H12A C12 H12B 108.0 . .
C12 C13 C14 107.1(2) . .
C12 C13 C18 109.8(2) . .
C14 C13 C18 112.7(2) . .
C12 C13 C17 117.35(19) . .
C14 C13 C17 99.0(2) . .
C18 C13 C17 110.4(2) . .
C13 C18 H18A 109.5 . .
C13 C18 H18B 109.5 . .
H18A C18 H18B 109.5 . .
C13 C18 H18C 109.5 . .
H18A C18 H18C 109.5 . .
H18B C18 H18C 109.5 . .
C8 C14 C15 117.9(2) . .
C8 C14 C13 115.8(2) . .
C15 C14 C13 105.0(2) . .
C8 C14 H14 105.7 . .
C15 C14 H14 105.7 . .
C13 C14 H14 105.7 . .
C14 C15 C16 103.7(2) . .
C14 C15 H15A 111.0 . .
C16 C15 H15A 111.0 . .
C14 C15 H15B 111.0 . .
C16 C15 H15B 111.0 . .
H15A C15 H15B 109.0 . .
C17 C16 C15 106.6(2) . .
C17 C16 H16A 110.4 . .
C15 C16 H16A 110.4 . .
C17 C16 H16B 110.4 . .
C15 C16 H16B 110.4 . .
H16A C16 H16B 108.6 . .
C16 C17 C20 115.4(2) . .
C16 C17 C13 102.44(19) . .
C20 C17 C13 119.1(2) . .
C16 C17 H17 106.3 . .
C20 C17 H17 106.3 . .
C13 C17 H17 106.3 . .
C22 C20 C21 110.0(2) . .
C22 C20 C17 111.6(2) . .
C21 C20 C17 110.2(2) . .
C22 C20 H20 108.3 . .
C21 C20 H20 108.3 . .
C17 C20 H20 108.3 . .
C20 C21 H21A 109.5 . .
C20 C21 H21B 109.5 . .
H21A C21 H21B 109.5 . .
C20 C21 H21C 109.5 . .
H21A C21 H21C 109.5 . .
H21B C21 H21C 109.5 . .
C23 C22 C20 115.3(3) . .
C23 C22 H22A 108.4 . .
C20 C22 H22A 108.4 . .
C23 C22 H22B 108.4 . .
C20 C22 H22B 108.4 . .
H22A C22 H22B 107.5 . .
C24 C23 C22 113.4(3) . .
C24 C23 H23A 108.9 . .
C22 C23 H23A 108.9 . .
C24 C23 H23B 108.9 . .
C22 C23 H23B 108.9 . .
H23A C23 H23B 107.7 . .
C23 C24 C25 117.0(4) . .
C23 C24 H24A 108.1 . .
C25 C24 H24A 108.1 . .
C23 C24 H24B 108.1 . .
C25 C24 H24B 108.1 . .
H24A C24 H24B 107.3 . .
C26 C25 C27 108.1(4) . .
C26 C25 C24 112.6(4) . .
C27 C25 C24 112.2(4) . .
C26 C25 H25 107.9 . .
C27 C25 H25 107.9 . .
C24 C25 H25 107.9 . .
C25 C26 H26A 109.5 . .
C25 C26 H26B 109.5 . .
H26A C26 H26B 109.5 . .
C25 C26 H26C 109.5 . .
H26A C26 H26C 109.5 . .
H26B C26 H26C 109.5 . .
C25 C27 H27A 109.5 . .
C25 C27 H27B 109.5 . .
H27A C27 H27B 109.5 . .
C25 C27 H27C 109.5 . .
H27A C27 H27C 109.5 . .
H27B C27 H27C 109.5 . .
O1S O1S C2S 89.0(15) 2_556 .
O1S O1S C2S 68.4(13) 2_556 2_556
C2S O1S C2S 56(2) . 2_556
C2S C2S O1S 65.7(13) 2_556 .
C2S C2S C3S 142(2) 2_556 .
O1S C2S C3S 144(2) . .
C2S C2S O1S 57.9(11) 2_556 2_556
O1S C2S O1S 22.6(6) . 2_556
C3S C2S O1S 159(2) . 2_556
C4S C3S C2S 122.8(16) . .
C5S C4S C3S 122.8(17) . .
C5S C4S C4S 72.1(16) . 2_557
C3S C4S C4S 96.4(19) . 2_557
C5S C4S C5S 39(3) . 2_557
C3S C4S C5S 143(3) . 2_557
C4S C4S C5S 50.9(12) 2_557 2_557
C5S C5S C4S 86(2) 2_557 .
C5S C5S C6S 116(4) 2_557 .
C4S C5S C6S 116.5(16) . .
C5S C5S C4S 54.4(14) 2_557 2_557
C4S C5S C4S 57(2) . 2_557
C6S C5S C4S 167(4) . 2_557
C2SA O1SA C2SA 39.4(13) . 2_556
C2SA C2SA O1SA 70.3(6) 2_556 .
C2SA C2SA C3SA 108.7(12) 2_556 .
O1SA C2SA C3SA 161.2(16) . .
C4SA C3SA C2SA 116.1(10) . .
C4SA C3SA C4SA 8.6(9) . 2_556
C2SA C3SA C4SA 107.5(12) . 2_556
C4SA C4SA C3SA 127.7(11) 2_556 .
C4SA C4SA C5SA 115.6(17) 2_556 .
C3SA C4SA C5SA 116.6(11) . .
C4SA C4SA C5SA 54.5(15) 2_556 2_556
C3SA C4SA C5SA 171(2) . 2_556
C5SA C4SA C5SA 62.6(12) . 2_556
C4SA C4SA C3SA 43.8(10) 2_556 2_556
C3SA C4SA C3SA 84.1(10) . 2_556
C5SA C4SA C3SA 157.7(15) . 2_556
C5SA C4SA C3SA 98.2(12) 2_556 2_556
C6SA C5SA C4SA 123.6(19) 2_556 .
C6SA C5SA C6SA 22.1(14) 2_556 .
C4SA C5SA C6SA 108.4(10) . .
C6SA C5SA C5SA 61.1(13) 2_556 2_556
C4SA C5SA C5SA 63.5(8) . 2_556
C6SA C5SA C5SA 45.3(8) . 2_556
C6SA C5SA C4SA 114(2) 2_556 2_556
C4SA C5SA C4SA 9.9(10) . 2_556
C6SA C5SA C4SA 98.6(12) . 2_556
C5SA C5SA C4SA 53.9(8) 2_556 2_556
C6SA C6SA C5SA 107(2) 2_556 2_556
C6SA C6SA C5SA 51.1(19) 2_556 .
C5SA C6SA C5SA 73.6(15) 2_556 .

loop_
_geom_bond_atom_site_label_1
_geom_bond_atom_site_label_2
_geom_bond_distance
_geom_bond_site_symmetry_2
C1 C2 1.523(4) .
C1 C10 1.556(4) .
C1 H1A 0.9900 .
C1 H1B 0.9900 .
C2 C3 1.504(6) .
C2 H2A 0.9900 .
C2 H2B 0.9900 .
C3 O1 1.437(4) .
C3 C4 1.521(4) .
C3 H3 1.0000 .
O1 H1C 0.8500(11) .
O1 H1D 0.8500(10) .
C4 C5 1.518(4) .
C4 H4A 0.9900 .
C4 H4B 0.9900 .
C5 C6 1.314(5) .
C5 C10 1.524(4) .
C6 C7 1.515(4) .
C6 H6 0.9500 .
C7 C8 1.521(4) .
C7 H7A 0.9900 .
C7 H7B 0.9900 .
C8 C14 1.523(3) .
C8 C9 1.540(3) .
C8 H8 1.0000 .
C9 C11 1.533(4) .
C9 C10 1.564(3) .
C9 H9 1.0000 .
C10 C19 1.545(5) .
C19 H19A 0.9800 .
C19 H19B 0.9800 .
C19 H19C 0.9800 .
C11 C12 1.545(3) .
C11 H11A 0.9900 .
C11 H11B 0.9900 .
C12 C13 1.527(3) .
C12 H12A 0.9900 .
C12 H12B 0.9900 .
C13 C14 1.542(4) .
C13 C18 1.542(4) .
C13 C17 1.561(3) .
C18 H18A 0.9800 .
C18 H18B 0.9800 .
C18 H18C 0.9800 .
C14 C15 1.528(3) .
C14 H14 1.0000 .
C15 C16 1.557(4) .
C15 H15A 0.9900 .
C15 H15B 0.9900 .
C16 C17 1.545(4) .
C16 H16A 0.9900 .
C16 H16B 0.9900 .
C17 C20 1.554(4) .
C17 H17 1.0000 .
C20 C22 1.532(4) .
C20 C21 1.536(5) .
C20 H20 1.0000 .
C21 H21A 0.9800 .
C21 H21B 0.9800 .
C21 H21C 0.9800 .
C22 C23 1.524(4) .
C22 H22A 0.9900 .
C22 H22B 0.9900 .
C23 C24 1.504(5) .
C23 H23A 0.9900 .
C23 H23B 0.9900 .
C24 C25 1.519(5) .
C24 H24A 0.9900 .
C24 H24B 0.9900 .
C25 C26 1.487(8) .
C25 C27 1.517(7) .
C25 H25 1.0000 .
C26 H26A 0.9800 .
C26 H26B 0.9800 .
C26 H26C 0.9800 .
C27 H27A 0.9800 .
C27 H27B 0.9800 .
C27 H27C 0.9800 .
O1S O1S 0.613(15) 2_556
O1S C2S 1.484(9) .
O1S C2S 1.596(17) 2_556
C2S C2S 1.46(5) 2_556
C2S C3S 1.535(10) .
C2S O1S 1.596(17) 2_556
C3S C4S 1.515(10) .
C4S C5S 1.510(10) .
C4S C4S 1.63(6) 2_557
C4S C5S 1.85(3) 2_557
C5S C5S 1.18(7) 2_557
C5S C6S 1.548(10) .
C5S C4S 1.85(3) 2_557
O1SA C2SA 1.428(9) .
O1SA C2SA 1.428(9) 2_556
C2SA C2SA 0.96(3) 2_556
C2SA C3SA 1.543(9) .
C3SA C4SA 1.522(9) .
C3SA C4SA 1.74(2) 2_556
C4SA C4SA 0.33(3) 2_556
C4SA C5SA 1.548(10) .
C4SA C5SA 1.72(2) 2_556
C4SA C3SA 1.74(2) 2_556
C5SA C6SA 1.26(2) 2_556
C5SA C6SA 1.553(10) .
C5SA C5SA 1.70(4) 2_556
C5SA C4SA 1.72(2) 2_556
C6SA C6SA 0.61(3) 2_556
C6SA C5SA 1.26(2) 2_556
